data_7129685
loop_
_publ_author_name
'Chen, Peng'
'Qiu, Lili'
'Yin, Ping'
'He, Chunlin'
'Pang, Siping'
'Shreeve, Jean&#x2019;ne M.'

_publ_section_title
;
 Unraveling the reactivity of the azo bridge in
 3,3&#x2032;-(5-dinitromethyl-1,2,4-oxadiazolyl)-4,4&#x2032;-azofurazanate
 in the synthesis of energetic compounds
;
_journal_name_full 'Chemical Communications'
_journal_paper_doi 10.1039/D2CC00215A
_journal_year 2022
_chemical_formula_sum 'C28 H50 N36 O29'
_chemical_formula_weight 1355.04
_space_group_crystal_system monoclinic
_space_group_IT_number 14
_space_group_name_Hall '-P 2yn'
_space_group_name_H-M_alt 'P 1 21/n 1'
_atom_sites_solution_hydrogens mixed
_audit_creation_method SHELXL-2014/7
_audit_update_record
;
2022-01-29 deposited with the CCDC.	2022-02-01 downloaded from the CCDC.
;
_cell_angle_alpha 90
_cell_angle_beta 92.467(4)
_cell_angle_gamma 90
_cell_formula_units_Z 2
_cell_length_a 3.6502(5)
_cell_length_b 17.024(3)
_cell_length_c 41.865(6)
_cell_measurement_reflns_used 955
_cell_measurement_temperature 170(2)
_cell_measurement_theta_max 21.291
_cell_measurement_theta_min 2.393
_cell_volume 2599.1(7)
_computing_structure_refinement 'SHELXL-2014/7 (Sheldrick, 2014)'
_diffrn_ambient_temperature 170(2)
_diffrn_measured_fraction_theta_full 0.999
_diffrn_measured_fraction_theta_max 0.999
_diffrn_measurement_device_type ccd
_diffrn_radiation_type MoK\a
_diffrn_radiation_wavelength 0.71073
_diffrn_reflns_av_R_equivalents 0.1504
_diffrn_reflns_av_unetI/netI 0.1728
_diffrn_reflns_Laue_measured_fraction_full 0.999
_diffrn_reflns_Laue_measured_fraction_max 0.999
_diffrn_reflns_limit_h_max 4
_diffrn_reflns_limit_h_min -4
_diffrn_reflns_limit_k_max 20
_diffrn_reflns_limit_k_min -16
_diffrn_reflns_limit_l_max 47
_diffrn_reflns_limit_l_min -49
_diffrn_reflns_number 15885
_diffrn_reflns_point_group_measured_fraction_full 0.999
_diffrn_reflns_point_group_measured_fraction_max 0.999
_diffrn_reflns_theta_full 24.988
_diffrn_reflns_theta_max 24.988
_diffrn_reflns_theta_min 1.196
_exptl_absorpt_coefficient_mu 0.154
_exptl_absorpt_correction_type multi-scan
_exptl_absorpt_process_details sadabs
_exptl_crystal_colour colorless
_exptl_crystal_density_diffrn 1.731
_exptl_crystal_description block
_exptl_crystal_F_000 1404
_exptl_crystal_size_max 0.200
_exptl_crystal_size_mid 0.200
_exptl_crystal_size_min 0.200
_exptl_transmission_factor_max 0.864
_exptl_transmission_factor_min 0.864
_refine_diff_density_max 0.553
_refine_diff_density_min -0.626
_refine_diff_density_rms 0.134
_refine_ls_extinction_method none
_refine_ls_goodness_of_fit_ref 0.973
_refine_ls_hydrogen_treatment constr
_refine_ls_matrix_type full
_refine_ls_number_parameters 409
_refine_ls_number_reflns 4650
_refine_ls_number_restraints 16
_refine_ls_restrained_S_all 0.978
_refine_ls_R_factor_all 0.2090
_refine_ls_R_factor_gt 0.0969
_refine_ls_shift/su_max 0.001
_refine_ls_shift/su_mean 0.000
_refine_ls_structure_factor_coef Fsqd
_refine_ls_weighting_details 'w=1/[\s^2^(Fo^2^)+(0.1458P)^2^] where P=(Fo^2^+2Fc^2^)/3'
_refine_ls_weighting_scheme calc
_refine_ls_wR_factor_gt 0.2272
_refine_ls_wR_factor_ref 0.2758
_reflns_Friedel_coverage 0.000
_reflns_number_gt 2216
_reflns_number_total 4650
_reflns_threshold_expression 'I > 2\s(I)'
_cod_data_source_file d2cc00215a2.cif
_cod_data_source_block P21_b
_cod_original_sg_symbol_H-M 'P 21/n'
_cod_database_code 7129685
_shelx_shelxl_version_number 2014/7
_shelx_space_group_comment
;
The symmetry employed for this shelxl refinement is uniquely defined
by the following loop, which should always be used as a source of
symmetry information in preference to the above space-group names.
They are only intended as comments.
;
_shelx_estimated_absorpt_t_min 0.970
_shelx_estimated_absorpt_t_max 0.970

loop_
_space_group_symop_operation_xyz
'x, y, z'
'-x+1/2, y+1/2, -z+1/2'
'-x, -y, -z'
'x-1/2, -y-1/2, z-1/2'

loop_
_atom_site_label
_atom_site_type_symbol
_atom_site_fract_x
_atom_site_fract_y
_atom_site_fract_z
_atom_site_U_iso_or_equiv
_atom_site_adp_type
_atom_site_occupancy
_atom_site_site_symmetry_order
_atom_site_calc_flag
_atom_site_refinement_flags_posn
_atom_site_refinement_flags_adp
_atom_site_refinement_flags_occupancy
_atom_site_disorder_assembly
_atom_site_disorder_group
O1 O 0.758(2) 0.2962(5) 0.70881(18) 0.073(2) Uani 1 1 d D U . . .
H1 H 0.6587 0.2820 0.7256 0.109 Uiso 1 1 calc R U . . .
C1 C 1.159(6) 0.4455(9) 0.7020(4) 0.165(7) Uani 1 1 d D U . . .
H1A H 1.2768 0.4735 0.7201 0.247 Uiso 1 1 d DR U . . .
H1B H 0.9879 0.4808 0.6904 0.247 Uiso 1 1 d R U . . .
H1C H 1.3460 0.4274 0.6876 0.247 Uiso 1 1 d DR U . . .
C2 C 0.942(5) 0.3738(8) 0.7142(4) 0.143(6) Uani 1 1 d D U . . .
H2A H 1.1056 0.3594 0.7328 0.171 Uiso 1 1 calc R U . . .
H2B H 0.7376 0.4022 0.7239 0.171 Uiso 1 1 calc R U . . .
N15_1 O 0.8332(18) 0.5896(3) 0.64330(14) 0.0411(16) Uani 1 1 d . . . . .
C15_1 O 0.1533(17) 0.8452(4) 0.70258(14) 0.0409(16) Uani 1 1 d . . . . .
O4_1 O 0.942(2) 0.7594(4) 0.57783(15) 0.058(2) Uani 1 1 d . . . . .
O5_1 O -0.1511(18) 0.4875(4) 0.77785(13) 0.0389(16) Uani 1 1 d . . . . .
O6_1 O 0.874(3) 0.5000(5) 0.5957(2) 0.104(4) Uani 1 1 d . . . . .
O7_1 O 1.148(3) 0.6810(4) 0.54364(16) 0.072(3) Uani 1 1 d . . . . .
O8_1 O 0.4050(17) 0.7040(3) 0.87080(13) 0.0361(15) Uani 1 1 d . . . . .
O9_1 O 1.159(3) 0.5391(4) 0.5556(2) 0.078(3) Uani 1 1 d . . . . .
O10_1 O 0.035(2) 0.7704(4) 0.91955(14) 0.0456(17) Uani 1 1 d . . . . .
O11_1 O 0.275(3) 0.5743(4) 0.96693(14) 0.071(3) Uani 1 1 d . . . . .
O12_1 O 0.246(2) 0.7285(4) 0.96553(15) 0.058(2) Uani 1 1 d . . . . .
O13_1 O 0.488(2) 0.5233(4) 0.92408(15) 0.0464(17) Uani 1 1 d . . . . .
N1_1 N 0.684(2) 0.6205(5) 0.67143(17) 0.043(2) Uani 1 1 d . . . . .
N2_1 N 0.6475(19) 0.7088(4) 0.63164(15) 0.0296(17) Uani 1 1 d . . . . .
N3_1 N 0.306(2) 0.8123(5) 0.67660(16) 0.0370(19) Uani 1 1 d . . . . .
N4_1 N 0.162(2) 0.7908(5) 0.72843(16) 0.0366(19) Uani 1 1 d . . . . .
N5_1 N 1.014(2) 0.6913(5) 0.56943(17) 0.0377(19) Uani 1 1 d . . . . .
N6_1 N 0.393(2) 0.6629(4) 0.73424(14) 0.0330(18) Uani 1 1 d . . . . .
H6_1 H 0.4880 0.6216 0.7250 0.040 Uiso 1 1 d R U . . .
N7_1 N 0.312(2) 0.6638(4) 0.76677(15) 0.0354(19) Uani 1 1 d . . . . .
H7_1 H 0.3769 0.7018 0.7800 0.042 Uiso 1 1 d R U . . .
N8_1 N -0.102(2) 0.5109(5) 0.80944(16) 0.0365(19) Uani 1 1 d . . . . .
N9_1 N 0.000(2) 0.5437(5) 0.75715(17) 0.0364(19) Uani 1 1 d . . . . .
N10_1 N 1.018(2) 0.5528(4) 0.57966(17) 0.042(2) Uani 1 1 d . . . . .
N11_1 N 0.351(2) 0.6858(4) 0.83765(15) 0.0349(19) Uani 1 1 d . . . . .
N12_1 N 0.1111(19) 0.5900(4) 0.86801(16) 0.0291(17) Uani 1 1 d . . . . .
N13_1 N 0.185(2) 0.7176(5) 0.93652(18) 0.039(2) Uani 1 1 d . . . . .
N14_1 N 0.349(2) 0.5803(4) 0.93835(17) 0.037(2) Uani 1 1 d . . . . .
C3_1 C 0.588(2) 0.6892(6) 0.66273(19) 0.033(2) Uani 1 1 d . . . . .
C4_1 C 0.801(2) 0.6460(5) 0.62088(18) 0.029(2) Uani 1 1 d . . . . .
C5_1 C 0.415(2) 0.7417(5) 0.68475(18) 0.027(2) Uani 1 1 d . . . . .
C6_1 C 0.328(2) 0.7293(5) 0.71756(19) 0.0249(19) Uani 1 1 d . . . . .
C7_1 C 0.943(2) 0.6311(5) 0.58977(19) 0.031(2) Uani 1 1 d . . . . .
C8_1 C 0.140(2) 0.5990(5) 0.77645(18) 0.030(2) Uani 1 1 d . . . . .
C9_1 C 0.078(2) 0.5762(5) 0.80860(19) 0.028(2) Uani 1 1 d . . . . .
C10_1 C 0.177(2) 0.6196(5) 0.83803(17) 0.028(2) Uani 1 1 d . . . . .
C11_1 C 0.257(2) 0.6444(5) 0.8868(2) 0.030(2) Uani 1 1 d . . . . .
C12_1 C 0.269(2) 0.6473(5) 0.92128(18) 0.030(2) Uani 1 1 d . . . . .
N15_5 N 0.7104(19) 0.9182(4) 0.62512(15) 0.0324(18) Uani 1 1 d . . . . .
H15A_5 H 0.6618 0.9702 0.6221 0.039 Uiso 1 1 d R U . . .
H15B_5 H 0.6966 0.9061 0.6462 0.039 Uiso 1 1 d R U . . .
N14_5 N 0.4402(18) 0.8742(4) 0.60684(16) 0.0332(18) Uani 1 1 d . . . . .
H14A_5 H 0.5336 0.8258 0.6029 0.040 Uiso 1 1 d R U . . .
H14B_5 H 0.3940 0.8998 0.5880 0.040 Uiso 1 1 d R U . . .
H14C_5 H 0.2273 0.8689 0.6173 0.040 Uiso 1 1 d R U . . .
N15_9 O 0.540(2) 0.9035(5) 0.54032(17) 0.073(2) Uani 1 1 d . . . . .
H_9 H 0.5424 0.9446 0.5293 0.110 Uiso 1 1 d R U . . .
N14_9 C 0.320(4) 0.8484(6) 0.5205(2) 0.061(3) Uani 1 1 d . . . . .
HA_9 H 0.3731 0.7945 0.5275 0.091 Uiso 1 1 calc R U . . .
HB_9 H 0.3809 0.8544 0.4981 0.091 Uiso 1 1 calc R U . . .
HC_9 H 0.0588 0.8596 0.5228 0.091 Uiso 1 1 calc R U . . .
N15_3 N 0.554(2) 0.5791(5) 0.49552(17) 0.045(2) Uani 1 1 d . . . . .
H15A_3 H 0.4351 0.5659 0.5126 0.054 Uiso 1 1 d R U . . .
H15B_3 H 0.7023 0.6186 0.5003 0.054 Uiso 1 1 d R U . . .
N14_3 N 0.297(2) 0.6068(4) 0.47141(18) 0.041(2) Uani 1 1 d . . . . .
H14A_3 H 0.4037 0.6039 0.4522 0.061 Uiso 1 1 d R U . . .
H14B_3 H 0.1075 0.5720 0.4717 0.061 Uiso 1 1 d R U . . .
H14C_3 H 0.2100 0.6563 0.4744 0.061 Uiso 1 1 d R U . . .

loop_
_atom_site_aniso_label
_atom_site_aniso_U_11
_atom_site_aniso_U_22
_atom_site_aniso_U_33
_atom_site_aniso_U_23
_atom_site_aniso_U_13
_atom_site_aniso_U_12
O1 0.088(6) 0.070(6) 0.063(5) -0.006(4) 0.030(5) -0.006(5)
C1 0.227(19) 0.087(12) 0.179(15) -0.042(12) 0.002(16) 0.004(13)
C2 0.189(14) 0.093(10) 0.146(12) -0.015(10) -0.005(12) -0.010(11)
N15_1 0.057(4) 0.031(4) 0.035(3) -0.002(3) 0.004(3) 0.005(3)
C15_1 0.043(4) 0.046(4) 0.035(3) 0.004(3) 0.014(3) 0.000(3)
O4_1 0.088(6) 0.038(4) 0.052(4) 0.007(4) 0.039(4) 0.005(4)
O5_1 0.052(4) 0.037(4) 0.028(3) -0.003(3) 0.000(3) -0.004(3)
O6_1 0.190(11) 0.049(5) 0.079(6) -0.006(5) 0.063(7) -0.016(7)
O7_1 0.129(7) 0.046(5) 0.044(4) 0.007(4) 0.043(5) 0.021(5)
O8_1 0.051(4) 0.029(4) 0.028(3) 0.008(3) 0.005(3) -0.006(3)
O9_1 0.110(8) 0.049(5) 0.080(6) -0.010(4) 0.046(6) 0.005(5)
O10_1 0.069(5) 0.030(4) 0.038(4) -0.001(3) 0.000(3) 0.015(4)
O11_1 0.160(8) 0.032(4) 0.022(3) 0.002(3) 0.017(4) 0.000(5)
O12_1 0.107(6) 0.040(4) 0.025(3) -0.008(3) 0.000(4) 0.005(4)
O13_1 0.066(5) 0.031(4) 0.043(4) 0.002(3) 0.008(4) 0.013(4)
N1_1 0.062(6) 0.038(5) 0.029(4) -0.004(4) 0.007(4) 0.005(5)
N2_1 0.034(4) 0.031(4) 0.023(4) -0.001(3) -0.002(3) -0.002(4)
N3_1 0.042(5) 0.042(5) 0.026(4) -0.002(4) 0.001(4) -0.004(4)
N4_1 0.045(5) 0.039(5) 0.026(4) 0.012(4) 0.002(4) -0.006(4)
N5_1 0.044(5) 0.042(5) 0.028(4) -0.007(4) 0.006(4) 0.012(4)
N6_1 0.048(5) 0.035(5) 0.016(3) -0.006(3) -0.004(3) -0.003(4)
N7_1 0.044(5) 0.042(5) 0.021(4) -0.002(3) 0.006(3) -0.004(4)
N8_1 0.043(5) 0.040(5) 0.026(4) -0.010(4) -0.008(4) 0.012(4)
N9_1 0.046(5) 0.033(5) 0.030(4) 0.007(4) 0.009(4) -0.003(4)
N10_1 0.079(6) 0.019(4) 0.029(4) -0.006(4) 0.016(5) -0.009(4)
N11_1 0.048(5) 0.038(5) 0.020(4) 0.002(3) 0.004(3) 0.000(4)
N12_1 0.033(4) 0.029(4) 0.026(4) 0.000(3) 0.005(3) -0.002(3)
N13_1 0.053(5) 0.028(5) 0.037(5) -0.004(4) 0.005(4) -0.001(4)
N14_1 0.058(5) 0.019(4) 0.035(4) -0.002(4) -0.002(4) 0.004(4)
C3_1 0.031(5) 0.040(6) 0.030(5) 0.016(4) 0.009(4) -0.006(5)
C4_1 0.034(5) 0.029(5) 0.023(4) 0.010(4) -0.007(4) 0.001(4)
C5_1 0.032(5) 0.026(5) 0.024(4) -0.004(4) 0.000(4) -0.012(4)
C6_1 0.026(5) 0.018(5) 0.030(4) 0.001(4) -0.001(4) -0.001(4)
C7_1 0.038(5) 0.028(5) 0.026(4) 0.001(4) 0.005(4) -0.006(4)
C8_1 0.030(5) 0.043(6) 0.017(4) 0.002(4) 0.007(4) 0.011(5)
C9_1 0.027(5) 0.028(5) 0.030(5) -0.003(4) 0.008(4) 0.005(4)
C10_1 0.031(5) 0.038(6) 0.015(4) 0.004(4) -0.001(4) 0.003(5)
C11_1 0.029(5) 0.032(5) 0.030(5) 0.006(4) 0.002(4) 0.010(4)
C12_1 0.045(6) 0.028(5) 0.016(4) -0.005(4) -0.001(4) -0.005(4)
N15_5 0.042(5) 0.028(4) 0.027(4) 0.003(3) -0.003(3) -0.003(4)
N14_5 0.027(4) 0.033(5) 0.040(4) -0.006(4) 0.002(3) 0.003(4)
N15_9 0.088(6) 0.072(6) 0.059(5) 0.013(4) 0.004(5) -0.005(5)
N14_9 0.116(10) 0.042(6) 0.023(5) -0.004(5) -0.002(6) -0.025(7)
N15_3 0.046(5) 0.052(5) 0.037(4) 0.004(4) -0.002(4) 0.001(4)
N14_3 0.045(5) 0.028(5) 0.050(5) 0.001(4) 0.007(4) -0.001(4)

loop_
_atom_type_symbol
_atom_type_description
_atom_type_scat_dispersion_real
_atom_type_scat_dispersion_imag
_atom_type_scat_source
C C 0.0033 0.0016 'International Tables Vol C Tables 4.2.6.8 and 6.1.1.4'
H H 0.0000 0.0000 'International Tables Vol C Tables 4.2.6.8 and 6.1.1.4'
N N 0.0061 0.0033 'International Tables Vol C Tables 4.2.6.8 and 6.1.1.4'
O O 0.0106 0.0060 'International Tables Vol C Tables 4.2.6.8 and 6.1.1.4'

loop_
_geom_angle_atom_site_label_1
_geom_angle_atom_site_label_2
_geom_angle_atom_site_label_3
_geom_angle
_geom_angle_site_symmetry_1
_geom_angle_site_symmetry_3
_geom_angle_publ_flag
C2 O1 H1 109.5 . . ?
C2 C1 H1A 109.9 . . ?
C2 C1 H1B 108.9 . . ?
H1A C1 H1B 109.5 . . ?
C2 C1 H1C 109.6 . . ?
H1A C1 H1C 109.5 . . ?
H1B C1 H1C 109.5 . . ?
O1 C2 C1 151.1(13) . . ?
O1 C2 H2A 98.8 . . ?
C1 C2 H2A 98.8 . . ?
O1 C2 H2B 98.8 . . ?
C1 C2 H2B 98.8 . . ?
H2A C2 H2B 103.9 . . ?
C4_1 N15_1 N1_1 106.8(6) . . ?
N3_1 C15_1 N4_1 110.0(6) . . ?
N8_1 O5_1 N9_1 110.6(6) . . ?
C11_1 O8_1 N11_1 106.3(6) . . ?
C3_1 N1_1 N15_1 102.4(7) . . ?
C4_1 N2_1 C3_1 102.6(7) . . ?
C5_1 N3_1 C15_1 107.5(6) . . ?
C6_1 N4_1 C15_1 104.7(6) . . ?
O7_1 N5_1 O4_1 118.9(8) . . ?
O7_1 N5_1 C7_1 122.6(8) . . ?
O4_1 N5_1 C7_1 118.4(7) . . ?
C6_1 N6_1 N7_1 117.0(7) . . ?
C6_1 N6_1 H6_1 120.5 . . ?
N7_1 N6_1 H6_1 122.5 . . ?
C8_1 N7_1 N6_1 113.8(7) . . ?
C8_1 N7_1 H7_1 122.2 . . ?
N6_1 N7_1 H7_1 123.9 . . ?
C9_1 N8_1 O5_1 105.4(7) . . ?
C8_1 N9_1 O5_1 104.8(6) . . ?
O9_1 N10_1 O6_1 122.0(8) . . ?
O9_1 N10_1 C7_1 122.4(8) . . ?
O6_1 N10_1 C7_1 114.8(8) . . ?
C10_1 N11_1 O8_1 102.9(6) . . ?
C11_1 N12_1 C10_1 101.8(7) . . ?
O12_1 N13_1 O10_1 120.1(8) . . ?
O12_1 N13_1 C12_1 122.9(8) . . ?
O10_1 N13_1 C12_1 117.0(7) . . ?
O11_1 N14_1 O13_1 120.1(7) . . ?
O11_1 N14_1 C12_1 121.4(7) . . ?
O13_1 N14_1 C12_1 118.4(7) . . ?
N1_1 C3_1 N2_1 116.4(8) . . ?
N1_1 C3_1 C5_1 120.5(7) . . ?
N2_1 C3_1 C5_1 123.1(8) . . ?
N2_1 C4_1 N15_1 111.9(7) . . ?
N2_1 C4_1 C7_1 129.4(8) . . ?
N15_1 C4_1 C7_1 118.6(8) . . ?
N3_1 C5_1 C6_1 107.9(7) . . ?
N3_1 C5_1 C3_1 122.5(7) . . ?
C6_1 C5_1 C3_1 129.6(8) . . ?
N4_1 C6_1 N6_1 124.6(7) . . ?
N4_1 C6_1 C5_1 109.9(7) . . ?
N6_1 C6_1 C5_1 125.4(8) . . ?
N5_1 C7_1 N10_1 118.2(7) . . ?
N5_1 C7_1 C4_1 121.0(8) . . ?
N10_1 C7_1 C4_1 120.8(8) . . ?
N9_1 C8_1 N7_1 124.9(7) . . ?
N9_1 C8_1 C9_1 107.9(8) . . ?
N7_1 C8_1 C9_1 127.2(9) . . ?
N8_1 C9_1 C8_1 111.2(8) . . ?
N8_1 C9_1 C10_1 121.1(7) . . ?
C8_1 C9_1 C10_1 127.6(8) . . ?
N11_1 C10_1 N12_1 115.6(7) . . ?
N11_1 C10_1 C9_1 122.1(7) . . ?
N12_1 C10_1 C9_1 122.2(8) . . ?
N12_1 C11_1 O8_1 113.3(7) . . ?
N12_1 C11_1 C12_1 128.0(8) . . ?
O8_1 C11_1 C12_1 118.6(8) . . ?
N14_1 C12_1 N13_1 121.4(7) . . ?
N14_1 C12_1 C11_1 119.3(7) . . ?
N13_1 C12_1 C11_1 119.3(8) . . ?
N14_5 N15_5 H15A_5 108.0 . . ?
N14_5 N15_5 H15B_5 109.5 . . ?
H15A_5 N15_5 H15B_5 109.7 . . ?
N15_5 N14_5 H14A_5 108.4 . . ?
N15_5 N14_5 H14B_5 108.0 . . ?
H14A_5 N14_5 H14B_5 109.5 . . ?
N15_5 N14_5 H14C_5 112.1 . . ?
H14A_5 N14_5 H14C_5 109.4 . . ?
H14B_5 N14_5 H14C_5 109.4 . . ?
N14_9 N15_9 H_9 103.9 . . ?
N15_9 N14_9 HA_9 109.5 . . ?
N15_9 N14_9 HB_9 109.5 . . ?
HA_9 N14_9 HB_9 109.5 . . ?
N15_9 N14_9 HC_9 109.5 . . ?
HA_9 N14_9 HC_9 109.5 . . ?
HB_9 N14_9 HC_9 109.5 . . ?
N14_3 N15_3 H15A_3 108.9 . . ?
N14_3 N15_3 H15B_3 106.6 . . ?
H15A_3 N15_3 H15B_3 109.4 . . ?
N15_3 N14_3 H14A_3 108.1 . . ?
N15_3 N14_3 H14B_3 104.5 . . ?
H14A_3 N14_3 H14B_3 109.5 . . ?
N15_3 N14_3 H14C_3 115.6 . . ?
H14A_3 N14_3 H14C_3 109.5 . . ?
H14B_3 N14_3 H14C_3 109.5 . . ?

loop_
_geom_bond_atom_site_label_1
_geom_bond_atom_site_label_2
_geom_bond_distance
_geom_bond_site_symmetry_2
_geom_bond_publ_flag
O1 C2 1.494(14) . ?
O1 H1 0.8400 . ?
C1 C2 1.554(16) . ?
C1 H1A 0.9802 . ?
C1 H1B 0.9799 . ?
C1 H1C 0.9799 . ?
C2 H2A 0.9900 . ?
C2 H2B 0.9900 . ?
N15_1 C4_1 1.345(9) . ?
N15_1 N1_1 1.420(9) . ?
C15_1 N3_1 1.365(9) . ?
C15_1 N4_1 1.424(9) . ?
O4_1 N5_1 1.242(9) . ?
O5_1 N8_1 1.385(8) . ?
O5_1 N9_1 1.418(9) . ?
O6_1 N10_1 1.251(10) . ?
O7_1 N5_1 1.218(8) . ?
O8_1 C11_1 1.341(10) . ?
O8_1 N11_1 1.427(8) . ?
O9_1 N10_1 1.174(9) . ?
O10_1 N13_1 1.257(9) . ?
O11_1 N14_1 1.242(9) . ?
O12_1 N13_1 1.239(9) . ?
O13_1 N14_1 1.260(9) . ?
N1_1 C3_1 1.270(11) . ?
N2_1 C4_1 1.297(10) . ?
N2_1 C3_1 1.369(10) . ?
N3_1 C5_1 1.307(11) . ?
N4_1 C6_1 1.304(11) . ?
N5_1 C7_1 1.365(11) . ?
N6_1 C6_1 1.343(10) . ?
N6_1 N7_1 1.406(9) . ?
N6_1 H6_1 0.8808 . ?
N7_1 C8_1 1.340(11) . ?
N7_1 H7_1 0.8789 . ?
N8_1 C9_1 1.292(11) . ?
N9_1 C8_1 1.329(11) . ?
N10_1 C7_1 1.429(11) . ?
N11_1 C10_1 1.296(11) . ?
N12_1 C11_1 1.314(11) . ?
N12_1 C10_1 1.383(10) . ?
N13_1 C12_1 1.396(11) . ?
N14_1 C12_1 1.370(11) . ?
C3_1 C5_1 1.448(12) . ?
C4_1 C7_1 1.445(11) . ?
C5_1 C6_1 1.439(11) . ?
C8_1 C9_1 1.429(11) . ?
C9_1 C10_1 1.468(12) . ?
C11_1 C12_1 1.443(11) . ?
N15_5 N14_5 1.434(9) . ?
N15_5 H15A_5 0.9090 . ?
N15_5 H15B_5 0.9087 . ?
N14_5 H14A_5 0.9095 . ?
N14_5 H14B_5 0.9097 . ?
N14_5 H14C_5 0.9118 . ?
N15_9 N14_9 1.467(13) . ?
N15_9 H_9 0.8400 . ?
N14_9 HA_9 0.9800 . ?
N14_9 HB_9 0.9800 . ?
N14_9 HC_9 0.9800 . ?
N15_3 N14_3 1.429(10) . ?
N15_3 H15A_3 0.8801 . ?
N15_3 H15B_3 0.8803 . ?
N14_3 H14A_3 0.9099 . ?
N14_3 H14B_3 0.9100 . ?
N14_3 H14C_3 0.9101 . ?

loop_
_geom_torsion_atom_site_label_1
_geom_torsion_atom_site_label_2
_geom_torsion_atom_site_label_3
_geom_torsion_atom_site_label_4
_geom_torsion
_geom_torsion_site_symmetry_1
_geom_torsion_site_symmetry_2
_geom_torsion_site_symmetry_3
_geom_torsion_site_symmetry_4
_geom_torsion_publ_flag
C4_1 N15_1 N1_1 C3_1 -0.6(9) . . . . ?
N4_1 C15_1 N3_1 C5_1 -1.2(9) . . . . ?
N3_1 C15_1 N4_1 C6_1 2.2(9) . . . . ?
C6_1 N6_1 N7_1 C8_1 136.7(8) . . . . ?
N9_1 O5_1 N8_1 C9_1 -1.8(9) . . . . ?
N8_1 O5_1 N9_1 C8_1 0.7(9) . . . . ?
C11_1 O8_1 N11_1 C10_1 0.9(8) . . . . ?
N15_1 N1_1 C3_1 N2_1 1.2(10) . . . . ?
N15_1 N1_1 C3_1 C5_1 179.2(8) . . . . ?
C4_1 N2_1 C3_1 N1_1 -1.3(11) . . . . ?
C4_1 N2_1 C3_1 C5_1 -179.2(8) . . . . ?
C3_1 N2_1 C4_1 N15_1 0.8(10) . . . . ?
C3_1 N2_1 C4_1 C7_1 -177.2(9) . . . . ?
N1_1 N15_1 C4_1 N2_1 -0.2(10) . . . . ?
N1_1 N15_1 C4_1 C7_1 178.1(7) . . . . ?
C15_1 N3_1 C5_1 C6_1 -0.2(9) . . . . ?
C15_1 N3_1 C5_1 C3_1 179.4(8) . . . . ?
N1_1 C3_1 C5_1 N3_1 -178.7(9) . . . . ?
N2_1 C3_1 C5_1 N3_1 -0.8(14) . . . . ?
N1_1 C3_1 C5_1 C6_1 0.8(15) . . . . ?
N2_1 C3_1 C5_1 C6_1 178.6(8) . . . . ?
C15_1 N4_1 C6_1 N6_1 -179.3(8) . . . . ?
C15_1 N4_1 C6_1 C5_1 -2.2(9) . . . . ?
N7_1 N6_1 C6_1 N4_1 -7.7(12) . . . . ?
N7_1 N6_1 C6_1 C5_1 175.7(8) . . . . ?
N3_1 C5_1 C6_1 N4_1 1.6(10) . . . . ?
C3_1 C5_1 C6_1 N4_1 -177.9(9) . . . . ?
N3_1 C5_1 C6_1 N6_1 178.7(8) . . . . ?
C3_1 C5_1 C6_1 N6_1 -0.9(15) . . . . ?
O7_1 N5_1 C7_1 N10_1 -2.3(14) . . . . ?
O4_1 N5_1 C7_1 N10_1 178.6(9) . . . . ?
O7_1 N5_1 C7_1 C4_1 176.7(9) . . . . ?
O4_1 N5_1 C7_1 C4_1 -2.4(13) . . . . ?
O9_1 N10_1 C7_1 N5_1 5.0(14) . . . . ?
O6_1 N10_1 C7_1 N5_1 -164.7(10) . . . . ?
O9_1 N10_1 C7_1 C4_1 -174.0(10) . . . . ?
O6_1 N10_1 C7_1 C4_1 16.3(14) . . . . ?
N2_1 C4_1 C7_1 N5_1 16.7(15) . . . . ?
N15_1 C4_1 C7_1 N5_1 -161.1(8) . . . . ?
N2_1 C4_1 C7_1 N10_1 -164.3(9) . . . . ?
N15_1 C4_1 C7_1 N10_1 17.9(13) . . . . ?
O5_1 N9_1 C8_1 N7_1 180.0(8) . . . . ?
O5_1 N9_1 C8_1 C9_1 0.6(9) . . . . ?
N6_1 N7_1 C8_1 N9_1 -10.8(12) . . . . ?
N6_1 N7_1 C8_1 C9_1 168.4(8) . . . . ?
O5_1 N8_1 C9_1 C8_1 2.1(9) . . . . ?
O5_1 N8_1 C9_1 C10_1 179.1(7) . . . . ?
N9_1 C8_1 C9_1 N8_1 -1.8(10) . . . . ?
N7_1 C8_1 C9_1 N8_1 178.8(8) . . . . ?
N9_1 C8_1 C9_1 C10_1 -178.5(8) . . . . ?
N7_1 C8_1 C9_1 C10_1 2.1(14) . . . . ?
O8_1 N11_1 C10_1 N12_1 -1.0(9) . . . . ?
O8_1 N11_1 C10_1 C9_1 -176.9(7) . . . . ?
C11_1 N12_1 C10_1 N11_1 0.7(10) . . . . ?
C11_1 N12_1 C10_1 C9_1 176.6(8) . . . . ?
N8_1 C9_1 C10_1 N11_1 -178.8(8) . . . . ?
C8_1 C9_1 C10_1 N11_1 -2.3(13) . . . . ?
N8_1 C9_1 C10_1 N12_1 5.6(12) . . . . ?
C8_1 C9_1 C10_1 N12_1 -178.0(8) . . . . ?
C10_1 N12_1 C11_1 O8_1 -0.1(9) . . . . ?
C10_1 N12_1 C11_1 C12_1 178.7(9) . . . . ?
N11_1 O8_1 C11_1 N12_1 -0.5(9) . . . . ?
N11_1 O8_1 C11_1 C12_1 -179.5(7) . . . . ?
O11_1 N14_1 C12_1 N13_1 15.6(14) . . . . ?
O13_1 N14_1 C12_1 N13_1 -166.8(8) . . . . ?
O11_1 N14_1 C12_1 C11_1 -162.0(10) . . . . ?
O13_1 N14_1 C12_1 C11_1 15.6(13) . . . . ?
O12_1 N13_1 C12_1 N14_1 14.5(14) . . . . ?
O10_1 N13_1 C12_1 N14_1 -164.0(8) . . . . ?
O12_1 N13_1 C12_1 C11_1 -167.9(9) . . . . ?
O10_1 N13_1 C12_1 C11_1 13.6(13) . . . . ?
N12_1 C11_1 C12_1 N14_1 42.6(14) . . . . ?
O8_1 C11_1 C12_1 N14_1 -138.6(8) . . . . ?
N12_1 C11_1 C12_1 N13_1 -135.0(9) . . . . ?
O8_1 C11_1 C12_1 N13_1 43.8(12) . . . . ?
